data_7701431
loop_
_publ_author_name
'Tshentu, Zenixole'
'Dembaremba, Tendai'
'Correia, Isabel'
'Pessoa, Jo\~ao Costa'
'Gerber, Wilhelmus Jacobus'
'Kuznetsov, Maxim L.'
'Hosten, Eric Cyriel'
'Ogunlaja, Adeniyi'

_publ_section_title
;
 New V(IV)O-complexes for oxidative desulfurization of refractory sulfur
 compounds in fuel: synthesis, structure, reactivity trend and mechanistic
 studies
;
_journal_name_full 'Dalton Transactions'
_journal_paper_doi 10.1039/C9DT02505G
_journal_year 2019
_chemical_formula_moiety 'C18 H12 Br2 N4 O3 V, 2(C2 H6 O S)'
_chemical_formula_sum 'C22 H24 Br2 N4 O5 S2 V'
_chemical_formula_weight 699.33
_space_group_crystal_system orthorhombic
_space_group_IT_number 19
_space_group_name_Hall 'P 2ac 2ab'
_space_group_name_H-M_alt 'P 21 21 21'
_symmetry_space_group_name_Hall 'P 2ac 2ab'
_symmetry_space_group_name_H-M 'P 21 21 21'
_atom_sites_solution_hydrogens mixed
_atom_sites_solution_primary dual
_audit_creation_method SHELXL-2018/3
_audit_update_record
;
2019-09-06 deposited with the CCDC.    2019-10-24 downloaded from the CCDC.
;
_cell_angle_alpha 90
_cell_angle_beta 90
_cell_angle_gamma 90
_cell_formula_units_Z 8
_cell_length_a 15.3157(7)
_cell_length_b 15.8806(8)
_cell_length_c 22.1939(13)
_cell_measurement_reflns_used 9955
_cell_measurement_temperature 200(2)
_cell_measurement_theta_max 27.65
_cell_measurement_theta_min 2.24
_cell_volume 5398.1(5)
_computing_cell_refinement 'APEX2 v2011.4-1 (Bruker AXS)'
_computing_data_collection 'Bruker Instrument Service v2011.4.0.0'
_computing_data_reduction 'SAINT V7.68A (Bruker AXS, 2009)'
_computing_molecular_graphics 'Ortep-3 for Windows (Farrugia, 2012)'
_computing_publication_material 'PLATON (Spek, 2009) and MERCURY (Macrae, 2008)'
_computing_structure_refinement 'SHELXL-2018/3 (Sheldrick, 2015) and ShelXle (H\"ubschle, 2011)'
_computing_structure_solution 'SHELXT-2018/2 (Sheldrick, 2015)'
_diffrn_ambient_temperature 200(2)
_diffrn_detector_area_resol_mean 8.3333
_diffrn_measured_fraction_theta_full 1.000
_diffrn_measured_fraction_theta_max 0.997
_diffrn_measurement_device_type 'Bruker APEX-II CCD'
_diffrn_measurement_method '\f and \w scans'
_diffrn_radiation_monochromator graphite
_diffrn_radiation_source 'sealed tube'
_diffrn_radiation_type MoK\a
_diffrn_radiation_wavelength 0.71073
_diffrn_reflns_av_R_equivalents 0.0349
_diffrn_reflns_av_unetI/netI 0.0528
_diffrn_reflns_Laue_measured_fraction_full 1.000
_diffrn_reflns_Laue_measured_fraction_max 0.997
_diffrn_reflns_limit_h_max 19
_diffrn_reflns_limit_h_min -20
_diffrn_reflns_limit_k_max 20
_diffrn_reflns_limit_k_min -21
_diffrn_reflns_limit_l_max 29
_diffrn_reflns_limit_l_min -28
_diffrn_reflns_number 56689
_diffrn_reflns_point_group_measured_fraction_full 0.997
_diffrn_reflns_point_group_measured_fraction_max 0.993
_diffrn_reflns_theta_full 25.242
_diffrn_reflns_theta_max 28.301
_diffrn_reflns_theta_min 1.577
_exptl_absorpt_coefficient_mu 3.523
_exptl_absorpt_correction_T_max 1.0000
_exptl_absorpt_correction_T_min 0.6424
_exptl_absorpt_correction_type numerical
_exptl_absorpt_process_details 'SADABS V2008/1 (Bruker AXS)'
_exptl_crystal_colour 'dark blue green'
_exptl_crystal_density_diffrn 1.721
_exptl_crystal_density_method 'not measured'
_exptl_crystal_description blocks
_exptl_crystal_F_000 2792
_exptl_crystal_size_max 0.486
_exptl_crystal_size_mid 0.296
_exptl_crystal_size_min 0.142
_refine_diff_density_max 0.965
_refine_diff_density_min -0.785
_refine_diff_density_rms 0.091
_refine_ls_abs_structure_details
;
 Flack x determined using 3855 quotients [(I+)-(I-)]/[(I+)+(I-)]
 (Parsons, Flack and Wagner, Acta Cryst. B69 (2013) 249-259).
;
_refine_ls_abs_structure_Flack -0.009(3)
_refine_ls_extinction_method none
_refine_ls_goodness_of_fit_ref 1.029
_refine_ls_hydrogen_treatment mixed
_refine_ls_matrix_type full
_refine_ls_number_parameters 656
_refine_ls_number_reflns 13338
_refine_ls_number_restraints 1
_refine_ls_restrained_S_all 1.029
_refine_ls_R_factor_all 0.0700
_refine_ls_R_factor_gt 0.0418
_refine_ls_shift/su_max 0.001
_refine_ls_shift/su_mean 0.000
_refine_ls_structure_factor_coef Fsqd
_refine_ls_weighting_details 'w=1/[\s^2^(Fo^2^)+(0.0387P)^2^+6.3758P] where P=(Fo^2^+2Fc^2^)/3'
_refine_ls_weighting_scheme calc
_refine_ls_wR_factor_gt 0.0898
_refine_ls_wR_factor_ref 0.1028
_reflns_Friedel_coverage 0.819
_reflns_Friedel_fraction_full 0.993
_reflns_Friedel_fraction_max 0.988
_reflns_number_gt 10145
_reflns_number_total 13338
_reflns_threshold_expression 'I > 2\s(I)'
_cod_data_source_file c9dt02505g2.cif
_cod_data_source_block ha046
_cod_database_code 7701431
_shelx_shelxl_version_number 2018/3
_shelx_space_group_comment
;
The symmetry employed for this shelxl refinement is uniquely defined
by the following loop, which should always be used as a source of
symmetry information in preference to the above space-group names.
They are only intended as comments.
;
_shelx_estimated_absorpt_t_min 0.279
_shelx_estimated_absorpt_t_max 0.635

loop_
_space_group_symop_operation_xyz
'x, y, z'
'-x+1/2, -y, z+1/2'
'-x, y+1/2, -z+1/2'
'x+1/2, -y+1/2, -z'

loop_
_atom_site_label
_atom_site_type_symbol
_atom_site_fract_x
_atom_site_fract_y
_atom_site_fract_z
_atom_site_U_iso_or_equiv
_atom_site_adp_type
_atom_site_occupancy
_atom_site_site_symmetry_order
_atom_site_calc_flag
_atom_site_refinement_flags_posn
_atom_site_refinement_flags_adp
_atom_site_refinement_flags_occupancy
_atom_site_disorder_assembly
_atom_site_disorder_group
Br1 Br 0.24889(5) 0.62420(5) 0.59151(4) 0.0585(2) Uani 1 1 d . . . . .
Br2 Br 0.92411(6) 0.31333(6) 0.16281(5) 0.0761(3) Uani 1 1 d . . . . .
Br3 Br 0.00645(5) 0.62784(5) 0.45714(4) 0.0614(2) Uani 1 1 d . . . . .
Br4 Br 0.69697(4) 0.34656(4) 0.03619(3) 0.04148(16) Uani 1 1 d . . . . .
V1 V 0.60374(6) 0.45342(6) 0.39137(4) 0.0267(2) Uani 1 1 d . . . . .
V2 V 0.34830(6) 0.48494(6) 0.24992(4) 0.02417(19) Uani 1 1 d . . . . .
S6 S 1.04697(13) 0.57962(19) 0.23347(10) 0.0738(7) Uani 1 1 d . . . . .
O1 O 0.6576(3) 0.3982(3) 0.43875(18) 0.0366(10) Uani 1 1 d . . . . .
O2 O 0.2950(3) 0.5405(3) 0.20273(19) 0.0359(9) Uani 1 1 d . . . . .
O5 O 0.2069(3) 0.3502(4) 0.5065(3) 0.0634(15) Uani 1 1 d . . . . .
O6 O 0.9515(3) 0.5967(3) 0.2227(2) 0.0485(12) Uani 1 1 d . . . . .
O7 O -0.0133(4) 0.3431(5) 0.3926(4) 0.106(3) Uani 1 1 d . . . . .
O11 O 0.5583(3) 0.5501(3) 0.43258(19) 0.0351(9) Uani 1 1 d . . . . .
O21 O 0.6103(3) 0.3969(3) 0.31507(17) 0.0319(9) Uani 1 1 d . . . . .
O31 O 0.3379(2) 0.5344(2) 0.32837(17) 0.0304(9) Uani 1 1 d . . . . .
O41 O 0.4020(2) 0.3888(2) 0.21282(18) 0.0316(9) Uani 1 1 d . . . . .
N11 N 0.4788(3) 0.4055(3) 0.3961(2) 0.0276(10) Uani 1 1 d . . . . .
N12 N 0.3481(3) 0.3762(3) 0.4299(2) 0.0296(10) Uani 1 1 d . . . . .
N21 N 0.6961(3) 0.5350(3) 0.3561(2) 0.0279(10) Uani 1 1 d . . . . .
N22 N 0.8087(3) 0.5799(3) 0.3031(2) 0.0363(12) Uani 1 1 d . . . . .
N31 N 0.2516(3) 0.4023(3) 0.2781(2) 0.0272(10) Uani 1 1 d . . . . .
N32 N 0.1333(3) 0.3584(3) 0.3230(2) 0.0385(13) Uani 1 1 d . . . . .
N41 N 0.4698(3) 0.5408(3) 0.2453(2) 0.0276(10) Uani 1 1 d . . . . .
N42 N 0.5938(3) 0.5818(3) 0.2052(2) 0.0332(11) Uani 1 1 d . . . . .
C11 C 0.4190(4) 0.5040(3) 0.4727(2) 0.0287(12) Uani 1 1 d . . . . .
C12 C 0.4903(4) 0.5603(3) 0.4693(3) 0.0295(12) Uani 1 1 d . . . . .
C13 C 0.4885(4) 0.6319(4) 0.5056(3) 0.0347(13) Uani 1 1 d . . . . .
H13 H 0.537146 0.668983 0.505252 0.042 Uiso 1 1 calc R U . . .
C14 C 0.4184(4) 0.6506(4) 0.5420(3) 0.0364(13) Uani 1 1 d . . . . .
H14 H 0.418393 0.700520 0.565541 0.044 Uiso 1 1 calc R U . . .
C15 C 0.3480(4) 0.5963(4) 0.5441(3) 0.0351(13) Uani 1 1 d . . . . .
C16 C 0.3479(4) 0.5233(4) 0.5107(3) 0.0330(13) Uani 1 1 d . . . . .
H16 H 0.299784 0.485787 0.513231 0.040 Uiso 1 1 calc R U . . .
C17 C 0.4166(4) 0.4297(3) 0.4343(2) 0.0268(12) Uani 1 1 d . . . . .
C18 C 0.4467(4) 0.3353(4) 0.3669(3) 0.0344(13) Uani 1 1 d . . . . .
H18 H 0.476729 0.304897 0.336442 0.041 Uiso 1 1 calc R U . . .
C19 C 0.3676(4) 0.3162(4) 0.3876(3) 0.0331(13) Uani 1 1 d . . . . .
H19 H 0.331826 0.270309 0.375456 0.040 Uiso 1 1 calc R U . . .
C21 C 0.7529(4) 0.4370(4) 0.2773(2) 0.0314(12) Uani 1 1 d . . . . .
C22 C 0.6807(4) 0.3824(4) 0.2814(2) 0.0297(12) Uani 1 1 d . . . . .
C23 C 0.6840(4) 0.3074(4) 0.2479(3) 0.0369(14) Uani 1 1 d . . . . .
H23 H 0.635775 0.269782 0.249574 0.044 Uiso 1 1 calc R U . . .
C24 C 0.7547(5) 0.2869(4) 0.2129(3) 0.0432(16) Uani 1 1 d . . . . .
H24 H 0.755591 0.235589 0.190817 0.052 Uiso 1 1 calc R U . . .
C25 C 0.8242(4) 0.3416(5) 0.2101(3) 0.0449(16) Uani 1 1 d . . . . .
C26 C 0.8245(4) 0.4171(4) 0.2415(3) 0.0403(15) Uani 1 1 d . . . . .
H26 H 0.872722 0.454493 0.238573 0.048 Uiso 1 1 calc R U . . .
C27 C 0.7520(4) 0.5159(4) 0.3113(3) 0.0311(12) Uani 1 1 d . . . . .
C28 C 0.7201(4) 0.6146(4) 0.3763(3) 0.0333(13) Uani 1 1 d . . . . .
H28 H 0.692350 0.644660 0.407992 0.040 Uiso 1 1 calc R U . . .
C29 C 0.7888(4) 0.6424(4) 0.3442(3) 0.0382(14) Uani 1 1 d . . . . .
H29 H 0.817868 0.694825 0.348844 0.046 Uiso 1 1 calc R U . . .
C31 C 0.1897(4) 0.4981(3) 0.3548(2) 0.0284(12) Uani 1 1 d . . . . .
C32 C 0.2649(3) 0.5493(4) 0.3583(2) 0.0269(11) Uani 1 1 d . . . . .
C33 C 0.2610(4) 0.6210(4) 0.3957(3) 0.0324(12) Uani 1 1 d . . . . .
H33 H 0.311519 0.655272 0.399979 0.039 Uiso 1 1 calc R U . . .
C34 C 0.1862(4) 0.6428(4) 0.4261(3) 0.0385(14) Uani 1 1 d . . . . .
H34 H 0.185224 0.690907 0.451561 0.046 Uiso 1 1 calc R U . . .
C35 C 0.1129(4) 0.5940(4) 0.4193(3) 0.0354(14) Uani 1 1 d . . . . .
C36 C 0.1137(4) 0.5213(4) 0.3857(3) 0.0316(12) Uani 1 1 d . . . . .
H36 H 0.063006 0.487061 0.383390 0.038 Uiso 1 1 calc R U . . .
C37 C 0.1921(4) 0.4219(3) 0.3196(3) 0.0280(12) Uani 1 1 d . . . . .
C38 C 0.2298(4) 0.3242(3) 0.2553(3) 0.0328(13) Uani 1 1 d . . . . .
H38 H 0.261124 0.294629 0.225065 0.039 Uiso 1 1 calc R U . . .
C39 C 0.1566(4) 0.2968(4) 0.2831(3) 0.0409(15) Uani 1 1 d . . . . .
H39 H 0.127148 0.244968 0.276214 0.049 Uiso 1 1 calc R U . . .
C41 C 0.5358(3) 0.4447(4) 0.1700(3) 0.0271(12) Uani 1 1 d . . . . .
C42 C 0.4704(3) 0.3819(3) 0.1765(2) 0.0244(11) Uani 1 1 d . . . . .
C43 C 0.4791(4) 0.3080(4) 0.1430(3) 0.0284(12) Uani 1 1 d . . . . .
H43 H 0.437080 0.264529 0.148091 0.034 Uiso 1 1 calc R U . . .
C44 C 0.5468(4) 0.2959(4) 0.1027(3) 0.0315(13) Uani 1 1 d . . . . .
H44 H 0.551383 0.244765 0.080651 0.038 Uiso 1 1 calc R U . . .
C45 C 0.6079(3) 0.3591(4) 0.0949(2) 0.0280(12) Uani 1 1 d . . . . .
C46 C 0.6028(3) 0.4325(4) 0.1284(3) 0.0277(12) Uani 1 1 d . . . . .
H46 H 0.645670 0.475059 0.123017 0.033 Uiso 1 1 calc R U . . .
C47 C 0.5331(3) 0.5209(4) 0.2059(2) 0.0250(11) Uani 1 1 d . . . . .
C48 C 0.4930(4) 0.6179(4) 0.2704(3) 0.0317(13) Uani 1 1 d . . . . .
H48 H 0.460579 0.647500 0.300109 0.038 Uiso 1 1 calc R U . . .
C49 C 0.5690(4) 0.6440(4) 0.2458(3) 0.0375(14) Uani 1 1 d . . . . .
H49 H 0.599468 0.694636 0.254552 0.045 Uiso 1 1 calc R U . . .
C61 C 1.0801(6) 0.5021(8) 0.1867(8) 0.149(7) Uani 1 1 d . . . . .
H61A H 1.142168 0.490560 0.193457 0.224 Uiso 1 1 calc R U . . .
H61B H 1.046088 0.450987 0.194662 0.224 Uiso 1 1 calc R U . . .
H61C H 1.071178 0.519671 0.144819 0.224 Uiso 1 1 calc R U . . .
C62 C 1.1033(7) 0.6581(8) 0.2001(11) 0.214(12) Uani 1 1 d . . . . .
H62A H 1.166018 0.649170 0.206134 0.321 Uiso 1 1 calc R U . . .
H62B H 1.090430 0.658646 0.156813 0.321 Uiso 1 1 calc R U . . .
H62C H 1.086242 0.712161 0.217844 0.321 Uiso 1 1 calc R U . . .
H12 H 0.307(4) 0.385(3) 0.453(3) 0.016(13) Uiso 1 1 d . . . . .
H22 H 0.855(4) 0.588(4) 0.278(3) 0.037(18) Uiso 1 1 d . . . . .
H32 H 0.087(4) 0.357(4) 0.345(3) 0.024(15) Uiso 1 1 d . . . . .
H42 H 0.642(5) 0.592(4) 0.184(3) 0.043(19) Uiso 1 1 d . . . . .
S81 S 0.78565(11) 0.60074(13) 0.08155(10) 0.0381(6) Uani 0.817(4) 1 d D . P A 1
O81 O 0.7445(4) 0.6140(4) 0.1425(3) 0.0534(10) Uani 0.817(4) 1 d D . P A 1
C81 C 0.8552(5) 0.5139(5) 0.0889(4) 0.0534(10) Uani 0.817(4) 1 d . . P A 1
H81A H 0.883704 0.502676 0.050258 0.080 Uiso 0.817(4) 1 calc R U P A 1
H81B H 0.899550 0.526005 0.119549 0.080 Uiso 0.817(4) 1 calc R U P A 1
H81C H 0.821146 0.464545 0.101163 0.080 Uiso 0.817(4) 1 calc R U P A 1
C82 C 0.8673(5) 0.6797(5) 0.0772(4) 0.0534(10) Uani 0.817(4) 1 d . . P A 1
H82A H 0.897653 0.675530 0.038454 0.080 Uiso 0.817(4) 1 calc R U P A 1
H82B H 0.840145 0.735376 0.080771 0.080 Uiso 0.817(4) 1 calc R U P A 1
H82C H 0.909352 0.671935 0.110061 0.080 Uiso 0.817(4) 1 calc R U P A 1
S82 S 0.8092(7) 0.6088(7) 0.1240(6) 0.0534(10) Uani 0.183(4) 1 d D . P A 2
O82 O 0.7147(13) 0.6154(18) 0.1103(14) 0.0534(10) Uani 0.183(4) 1 d D . P A 2
C83 C 0.8552(5) 0.5139(5) 0.0889(4) 0.0534(10) Uani 0.183(4) 1 d . . P A 2
H83A H 0.917567 0.510226 0.098303 0.080 Uiso 0.183(4) 1 calc R U P A 2
H83B H 0.825151 0.464035 0.104612 0.080 Uiso 0.183(4) 1 calc R U P A 2
H83C H 0.847262 0.516959 0.045177 0.080 Uiso 0.183(4) 1 calc R U P A 2
C84 C 0.8673(5) 0.6797(5) 0.0772(4) 0.0534(10) Uani 0.183(4) 1 d . . P A 2
H84A H 0.929916 0.675747 0.086003 0.080 Uiso 0.183(4) 1 calc R U P A 2
H84B H 0.857025 0.665395 0.034872 0.080 Uiso 0.183(4) 1 calc R U P A 2
H84C H 0.847214 0.737319 0.084923 0.080 Uiso 0.183(4) 1 calc R U P A 2
S51 S 0.12193(12) 0.33807(14) 0.53852(9) 0.0462(6) Uani 0.885(5) 1 d . . P B 1
C51 C 0.0855(7) 0.4411(6) 0.5568(4) 0.0746(18) Uani 0.885(5) 1 d . . P B 1
H51A H 0.029589 0.437630 0.578064 0.112 Uiso 0.885(5) 1 calc R U P B 1
H51B H 0.128778 0.468674 0.582615 0.112 Uiso 0.885(5) 1 calc R U P B 1
H51C H 0.078091 0.473772 0.519665 0.112 Uiso 0.885(5) 1 calc R U P B 1
C52 C 0.1469(7) 0.3049(6) 0.6119(4) 0.0746(18) Uani 0.885(5) 1 d . . P B 1
H52A H 0.092632 0.296153 0.634470 0.112 Uiso 0.885(5) 1 calc R U P B 1
H52B H 0.179638 0.251912 0.610132 0.112 Uiso 0.885(5) 1 calc R U P B 1
H52C H 0.182212 0.347915 0.631982 0.112 Uiso 0.885(5) 1 calc R U P B 1
S52 S 0.1895(16) 0.3834(13) 0.5634(10) 0.0746(18) Uani 0.115(5) 1 d . . P B 2
C53 C 0.0855(7) 0.4411(6) 0.5568(4) 0.0746(18) Uani 0.115(5) 1 d . . P B 2
H53A H 0.070319 0.465781 0.595836 0.112 Uiso 0.115(5) 1 calc R U P B 2
H53B H 0.091609 0.485929 0.526729 0.112 Uiso 0.115(5) 1 calc R U P B 2
H53C H 0.039337 0.402146 0.544173 0.112 Uiso 0.115(5) 1 calc R U P B 2
C54 C 0.1469(7) 0.3049(6) 0.6119(4) 0.0746(18) Uani 0.115(5) 1 d . . P B 2
H54A H 0.135112 0.329377 0.651563 0.112 Uiso 0.115(5) 1 calc R U P B 2
H54B H 0.092477 0.282624 0.594866 0.112 Uiso 0.115(5) 1 calc R U P B 2
H54C H 0.189375 0.259095 0.615952 0.112 Uiso 0.115(5) 1 calc R U P B 2
S71 S -0.11003(15) 0.34646(16) 0.40482(11) 0.0582(7) Uani 0.872(5) 1 d . . P C 1
C71 C -0.1232(6) 0.2807(6) 0.4684(5) 0.0767(19) Uani 0.872(5) 1 d . . P C 1
H71A H -0.184991 0.278997 0.479864 0.115 Uiso 0.872(5) 1 calc R U P C 1
H71B H -0.103198 0.223712 0.458685 0.115 Uiso 0.872(5) 1 calc R U P C 1
H71C H -0.088739 0.303002 0.502055 0.115 Uiso 0.872(5) 1 calc R U P C 1
C72 C -0.1325(5) 0.4417(6) 0.4391(5) 0.0767(19) Uani 0.872(5) 1 d . . P C 1
H72A H -0.195211 0.445471 0.447491 0.115 Uiso 0.872(5) 1 calc R U P C 1
H72B H -0.099800 0.445787 0.476888 0.115 Uiso 0.872(5) 1 calc R U P C 1
H72C H -0.115330 0.487794 0.412227 0.115 Uiso 0.872(5) 1 calc R U P C 1
S72 S -0.0537(12) 0.3655(13) 0.4459(10) 0.0767(19) Uani 0.128(5) 1 d . . P C 2
C73 C -0.1232(6) 0.2807(6) 0.4684(5) 0.0767(19) Uani 0.128(5) 1 d . . P C 2
H73A H -0.152558 0.295427 0.506243 0.115 Uiso 0.128(5) 1 calc R U P C 2
H73B H -0.167001 0.270517 0.437088 0.115 Uiso 0.128(5) 1 calc R U P C 2
H73C H -0.088173 0.229747 0.474359 0.115 Uiso 0.128(5) 1 calc R U P C 2
C74 C -0.1325(5) 0.4417(6) 0.4391(5) 0.0767(19) Uani 0.128(5) 1 d . . P C 2
H74A H -0.157627 0.453648 0.478761 0.115 Uiso 0.128(5) 1 calc R U P C 2
H74B H -0.106409 0.493107 0.422610 0.115 Uiso 0.128(5) 1 calc R U P C 2
H74C H -0.178565 0.421774 0.411899 0.115 Uiso 0.128(5) 1 calc R U P C 2

loop_
_atom_site_aniso_label
_atom_site_aniso_U_11
_atom_site_aniso_U_22
_atom_site_aniso_U_33
_atom_site_aniso_U_23
_atom_site_aniso_U_13
_atom_site_aniso_U_12
Br1 0.0616(5) 0.0620(5) 0.0519(4) -0.0216(4) 0.0266(4) -0.0014(4)
Br2 0.0613(5) 0.0721(6) 0.0949(7) -0.0368(5) 0.0459(5) -0.0116(4)
Br3 0.0543(4) 0.0437(4) 0.0861(6) -0.0066(4) 0.0416(4) 0.0077(3)
Br4 0.0349(3) 0.0530(4) 0.0365(3) -0.0096(3) 0.0118(3) 0.0063(3)
V1 0.0249(5) 0.0313(5) 0.0240(5) -0.0015(4) 0.0005(4) 0.0004(4)
V2 0.0186(4) 0.0287(4) 0.0251(5) 0.0003(4) 0.0038(4) 0.0009(4)
S6 0.0387(10) 0.135(2) 0.0474(12) 0.0240(13) -0.0017(8) 0.0177(12)
O1 0.032(2) 0.043(2) 0.035(2) 0.0066(19) -0.0030(18) 0.0025(18)
O2 0.027(2) 0.041(2) 0.039(2) 0.0119(19) 0.0004(18) -0.0001(18)
O5 0.053(3) 0.071(4) 0.067(4) 0.003(3) 0.037(3) 0.002(3)
O6 0.030(2) 0.056(3) 0.059(3) 0.007(2) 0.009(2) 0.004(2)
O7 0.079(4) 0.092(5) 0.148(7) 0.039(5) 0.085(5) 0.008(4)
O11 0.031(2) 0.034(2) 0.041(2) -0.0037(19) 0.0070(18) -0.0026(18)
O21 0.029(2) 0.040(2) 0.027(2) -0.0065(17) 0.0019(17) -0.0033(18)
O31 0.0255(19) 0.036(2) 0.029(2) -0.0030(17) 0.0066(17) -0.0005(17)
O41 0.028(2) 0.033(2) 0.033(2) -0.0049(17) 0.0102(17) -0.0033(17)
N11 0.024(2) 0.032(2) 0.027(2) -0.003(2) 0.0009(19) 0.0018(19)
N12 0.025(2) 0.034(3) 0.030(3) -0.002(2) 0.005(2) 0.002(2)
N21 0.033(2) 0.026(2) 0.025(2) 0.0004(18) 0.002(2) 0.005(2)
N22 0.032(3) 0.033(3) 0.044(3) 0.005(2) 0.008(2) -0.008(2)
N31 0.022(2) 0.032(2) 0.027(2) 0.0005(19) 0.0052(19) -0.001(2)
N32 0.035(3) 0.039(3) 0.042(3) -0.005(2) 0.018(2) -0.006(2)
N41 0.025(2) 0.032(2) 0.026(2) -0.005(2) 0.003(2) -0.0008(19)
N42 0.022(2) 0.037(3) 0.041(3) -0.006(2) 0.008(2) -0.002(2)
C11 0.031(3) 0.030(3) 0.025(3) 0.002(2) 0.001(2) 0.006(2)
C12 0.032(3) 0.028(3) 0.028(3) 0.002(2) 0.001(2) 0.009(2)
C13 0.042(3) 0.032(3) 0.030(3) 0.001(3) -0.002(3) 0.001(3)
C14 0.050(4) 0.029(3) 0.030(3) -0.005(3) 0.001(3) 0.005(3)
C15 0.040(3) 0.038(3) 0.027(3) -0.001(3) 0.007(3) 0.007(3)
C16 0.037(3) 0.034(3) 0.028(3) 0.000(2) 0.006(3) -0.001(3)
C17 0.029(3) 0.027(3) 0.024(3) 0.002(2) 0.002(2) 0.002(2)
C18 0.031(3) 0.040(3) 0.032(3) -0.010(3) -0.001(2) 0.003(3)
C19 0.032(3) 0.035(3) 0.033(3) -0.006(3) -0.003(3) 0.001(2)
C21 0.038(3) 0.033(3) 0.023(3) 0.005(2) 0.001(2) 0.000(3)
C22 0.031(3) 0.038(3) 0.020(3) 0.001(2) -0.002(2) 0.001(2)
C23 0.033(3) 0.042(3) 0.037(3) -0.008(3) 0.003(3) -0.004(3)
C24 0.050(4) 0.038(3) 0.042(4) -0.014(3) 0.005(3) -0.002(3)
C25 0.041(4) 0.051(4) 0.043(4) -0.005(3) 0.018(3) 0.000(3)
C26 0.041(4) 0.038(3) 0.042(4) -0.005(3) 0.009(3) -0.003(3)
C27 0.033(3) 0.031(3) 0.029(3) 0.005(2) 0.002(2) 0.000(3)
C28 0.040(3) 0.029(3) 0.031(3) -0.001(2) 0.000(3) 0.002(3)
C29 0.044(3) 0.030(3) 0.041(4) -0.003(3) -0.003(3) -0.001(3)
C31 0.035(3) 0.026(3) 0.025(3) 0.005(2) 0.011(2) 0.006(2)
C32 0.026(3) 0.032(3) 0.023(3) 0.004(2) 0.004(2) 0.004(2)
C33 0.033(3) 0.034(3) 0.030(3) -0.003(2) 0.000(2) 0.000(3)
C34 0.049(4) 0.033(3) 0.034(3) -0.003(3) 0.009(3) 0.008(3)
C35 0.036(3) 0.034(3) 0.036(3) 0.003(3) 0.020(3) 0.010(3)
C36 0.027(3) 0.034(3) 0.034(3) 0.005(2) 0.008(2) -0.004(2)
C37 0.027(3) 0.027(3) 0.030(3) 0.003(2) 0.006(2) 0.000(2)
C38 0.040(3) 0.027(3) 0.031(3) -0.001(2) 0.008(3) -0.004(2)
C39 0.047(4) 0.027(3) 0.049(4) -0.006(3) 0.014(3) -0.009(3)
C41 0.020(2) 0.035(3) 0.026(3) 0.002(2) 0.001(2) 0.006(2)
C42 0.021(2) 0.029(3) 0.023(3) 0.002(2) 0.003(2) 0.003(2)
C43 0.025(3) 0.028(3) 0.032(3) 0.000(2) -0.003(2) -0.001(2)
C44 0.032(3) 0.033(3) 0.029(3) -0.007(2) -0.002(2) 0.006(2)
C45 0.020(2) 0.042(3) 0.022(3) -0.003(2) 0.001(2) 0.007(2)
C46 0.021(2) 0.033(3) 0.030(3) -0.005(2) -0.001(2) 0.004(2)
C47 0.021(2) 0.031(3) 0.023(3) -0.001(2) 0.003(2) 0.001(2)
C48 0.025(3) 0.033(3) 0.037(3) -0.010(3) 0.006(2) -0.001(2)
C49 0.028(3) 0.039(3) 0.046(4) -0.012(3) 0.002(3) -0.004(2)
C61 0.040(5) 0.108(9) 0.30(2) -0.122(12) -0.013(8) 0.007(5)
C62 0.050(6) 0.072(8) 0.52(4) -0.071(14) 0.066(13) -0.022(6)
S81 0.0235(9) 0.0507(12) 0.0400(13) -0.0054(9) 0.0008(8) -0.0010(8)
O81 0.043(2) 0.053(2) 0.064(3) -0.006(2) 0.0173(18) -0.0052(18)
C81 0.043(2) 0.053(2) 0.064(3) -0.006(2) 0.0173(18) -0.0052(18)
C82 0.043(2) 0.053(2) 0.064(3) -0.006(2) 0.0173(18) -0.0052(18)
S82 0.043(2) 0.053(2) 0.064(3) -0.006(2) 0.0173(18) -0.0052(18)
O82 0.043(2) 0.053(2) 0.064(3) -0.006(2) 0.0173(18) -0.0052(18)
C83 0.043(2) 0.053(2) 0.064(3) -0.006(2) 0.0173(18) -0.0052(18)
C84 0.043(2) 0.053(2) 0.064(3) -0.006(2) 0.0173(18) -0.0052(18)
S51 0.0329(9) 0.0681(13) 0.0376(10) -0.0130(10) 0.0065(8) -0.0036(9)
C51 0.095(5) 0.063(4) 0.065(4) 0.004(3) 0.020(3) 0.012(3)
C52 0.095(5) 0.063(4) 0.065(4) 0.004(3) 0.020(3) 0.012(3)
S52 0.095(5) 0.063(4) 0.065(4) 0.004(3) 0.020(3) 0.012(3)
C53 0.095(5) 0.063(4) 0.065(4) 0.004(3) 0.020(3) 0.012(3)
C54 0.095(5) 0.063(4) 0.065(4) 0.004(3) 0.020(3) 0.012(3)
S71 0.0498(13) 0.0711(15) 0.0537(14) 0.0095(11) 0.0129(10) -0.0034(11)
C71 0.051(3) 0.081(4) 0.098(5) 0.021(4) 0.012(3) -0.004(3)
C72 0.051(3) 0.081(4) 0.098(5) 0.021(4) 0.012(3) -0.004(3)
S72 0.051(3) 0.081(4) 0.098(5) 0.021(4) 0.012(3) -0.004(3)
C73 0.051(3) 0.081(4) 0.098(5) 0.021(4) 0.012(3) -0.004(3)
C74 0.051(3) 0.081(4) 0.098(5) 0.021(4) 0.012(3) -0.004(3)

loop_
_atom_type_symbol
_atom_type_description
_atom_type_scat_dispersion_real
_atom_type_scat_dispersion_imag
_atom_type_scat_source
C C 0.0033 0.0016 'International Tables Vol C Tables 4.2.6.8 and 6.1.1.4'
H H 0.0000 0.0000 'International Tables Vol C Tables 4.2.6.8 and 6.1.1.4'
N N 0.0061 0.0033 'International Tables Vol C Tables 4.2.6.8 and 6.1.1.4'
O O 0.0106 0.0060 'International Tables Vol C Tables 4.2.6.8 and 6.1.1.4'
V V 0.3005 0.5294 'International Tables Vol C Tables 4.2.6.8 and 6.1.1.4'
Br Br -0.2901 2.4595 'International Tables Vol C Tables 4.2.6.8 and 6.1.1.4'
S S 0.1246 0.1234 'International Tables Vol C Tables 4.2.6.8 and 6.1.1.4'

loop_
_geom_angle_atom_site_label_1
_geom_angle_atom_site_label_2
_geom_angle_atom_site_label_3
_geom_angle
O1 V1 O11 108.2(2)
O1 V1 O21 107.3(2)
O11 V1 O21 144.50(19)
O1 V1 N11 104.0(2)
O11 V1 N11 86.25(17)
O21 V1 N11 85.46(17)
O1 V1 N21 103.9(2)
O11 V1 N21 85.84(17)
O21 V1 N21 85.57(17)
N11 V1 N21 152.06(19)
O2 V2 O31 109.1(2)
O2 V2 O41 112.2(2)
O31 V2 O41 138.69(18)
O2 V2 N41 101.0(2)
O31 V2 N41 86.76(17)
O41 V2 N41 86.23(17)
O2 V2 N31 100.5(2)
O31 V2 N31 85.77(17)
O41 V2 N31 86.13(17)
N41 V2 N31 158.47(19)
O6 S6 C62 107.0(6)
O6 S6 C61 109.0(4)
C62 S6 C61 96.6(7)
C12 O11 V1 132.2(4)
C22 O21 V1 128.2(3)
C32 O31 V2 126.9(3)
C42 O41 V2 131.7(4)
C17 N11 C18 106.1(5)
C17 N11 V1 126.1(4)
C18 N11 V1 127.3(4)
C17 N12 C19 108.5(5)
C17 N12 H12 116(4)
C19 N12 H12 135(4)
C27 N21 C28 106.0(5)
C27 N21 V1 124.9(4)
C28 N21 V1 128.8(4)
C27 N22 C29 108.1(5)
C27 N22 H22 134(4)
C29 N22 H22 118(4)
C37 N31 C38 107.3(5)
C37 N31 V2 123.3(4)
C38 N31 V2 129.1(4)
C37 N32 C39 108.8(5)
C37 N32 H32 127(4)
C39 N32 H32 124(4)
C47 N41 C48 106.4(4)
C47 N41 V2 125.6(4)
C48 N41 V2 126.1(4)
C47 N42 C49 108.4(5)
C47 N42 H42 135(4)
C49 N42 H42 117(4)
C16 C11 C12 119.4(5)
C16 C11 C17 120.5(5)
C12 C11 C17 120.0(5)
O11 C12 C13 117.9(5)
O11 C12 C11 124.1(5)
C13 C12 C11 118.0(5)
C14 C13 C12 122.0(6)
C14 C13 H13 119.0
C12 C13 H13 119.0
C13 C14 C15 119.6(6)
C13 C14 H14 120.2
C15 C14 H14 120.2
C16 C15 C14 120.6(6)
C16 C15 Br1 119.6(5)
C14 C15 Br1 119.8(4)
C15 C16 C11 120.3(6)
C15 C16 H16 119.9
C11 C16 H16 119.9
N11 C17 N12 109.1(5)
N11 C17 C11 126.1(5)
N12 C17 C11 124.8(5)
C19 C18 N11 110.3(5)
C19 C18 H18 124.8
N11 C18 H18 124.8
C18 C19 N12 106.0(5)
C18 C19 H19 127.0
N12 C19 H19 127.0
C26 C21 C22 121.1(6)
C26 C21 C27 119.8(5)
C22 C21 C27 119.1(5)
O21 C22 C23 118.2(5)
O21 C22 C21 124.5(5)
C23 C22 C21 117.4(5)
C24 C23 C22 121.9(6)
C24 C23 H23 119.0
C22 C23 H23 119.0
C23 C24 C25 119.1(6)
C23 C24 H24 120.4
C25 C24 H24 120.4
C24 C25 C26 121.7(6)
C24 C25 Br2 119.8(5)
C26 C25 Br2 118.5(5)
C25 C26 C21 118.8(6)
C25 C26 H26 120.6
C21 C26 H26 120.6
N21 C27 N22 109.8(5)
N21 C27 C21 125.4(5)
N22 C27 C21 124.8(5)
C29 C28 N21 109.5(5)
C29 C28 H28 125.3
N21 C28 H28 125.3
C28 C29 N22 106.7(5)
C28 C29 H29 126.7
N22 C29 H29 126.7
C36 C31 C32 120.0(5)
C36 C31 C37 120.5(5)
C32 C31 C37 119.5(5)
O31 C32 C33 118.4(5)
O31 C32 C31 124.0(5)
C33 C32 C31 117.5(5)
C34 C33 C32 121.8(6)
C34 C33 H33 119.1
C32 C33 H33 119.1
C35 C34 C33 119.1(6)
C35 C34 H34 120.5
C33 C34 H34 120.5
C34 C35 C36 121.8(5)
C34 C35 Br3 119.4(4)
C36 C35 Br3 118.8(5)
C35 C36 C31 119.7(5)
C35 C36 H36 120.2
C31 C36 H36 120.2
N31 C37 N32 108.7(5)
N31 C37 C31 126.0(5)
N32 C37 C31 125.3(5)
C39 C38 N31 108.9(5)
C39 C38 H38 125.5
N31 C38 H38 125.5
C38 C39 N32 106.3(5)
C38 C39 H39 126.9
N32 C39 H39 126.9
C46 C41 C42 119.3(5)
C46 C41 C47 120.1(5)
C42 C41 C47 120.6(5)
O41 C42 C43 117.9(5)
O41 C42 C41 124.1(5)
C43 C42 C41 117.9(5)
C44 C43 C42 122.2(5)
C44 C43 H43 118.9
C42 C43 H43 118.9
C45 C44 C43 119.1(5)
C45 C44 H44 120.5
C43 C44 H44 120.5
C44 C45 C46 120.5(5)
C44 C45 Br4 119.7(4)
C46 C45 Br4 119.8(4)
C45 C46 C41 120.9(5)
C45 C46 H46 119.5
C41 C46 H46 119.5
N42 C47 N41 109.7(5)
N42 C47 C41 125.2(5)
N41 C47 C41 125.1(5)
C49 C48 N41 109.2(5)
C49 C48 H48 125.4
N41 C48 H48 125.4
C48 C49 N42 106.2(5)
C48 C49 H49 126.9
N42 C49 H49 126.9
S6 C61 H61A 109.5
S6 C61 H61B 109.5
H61A C61 H61B 109.5
S6 C61 H61C 109.5
H61A C61 H61C 109.5
H61B C61 H61C 109.5
S6 C62 H62A 109.5
S6 C62 H62B 109.5
H62A C62 H62B 109.5
S6 C62 H62C 109.5
H62A C62 H62C 109.5
H62B C62 H62C 109.5
O81 S81 C81 106.3(4)
O81 S81 C82 104.2(4)
C81 S81 C82 97.6(3)
S81 C81 H81A 109.5
S81 C81 H81B 109.5
H81A C81 H81B 109.5
S81 C81 H81C 109.5
H81A C81 H81C 109.5
H81B C81 H81C 109.5
S81 C82 H82A 109.5
S81 C82 H82B 109.5
H82A C82 H82B 109.5
S81 C82 H82C 109.5
H82A C82 H82C 109.5
H82B C82 H82C 109.5
O82 S82 C84 108.9(14)
O82 S82 C83 110.2(14)
C84 S82 C83 94.6(6)
S82 C83 H83A 109.5
S82 C83 H83B 109.5
H83A C83 H83B 109.5
S82 C83 H83C 109.5
H83A C83 H83C 109.5
H83B C83 H83C 109.5
S82 C84 H84A 109.5
S82 C84 H84B 109.5
H84A C84 H84B 109.5
S82 C84 H84C 109.5
H84A C84 H84C 109.5
H84B C84 H84C 109.5
O5 S51 C52 106.9(4)
O5 S51 C51 105.3(4)
C52 S51 C51 97.7(4)
S51 C51 H51A 109.5
S51 C51 H51B 109.5
H51A C51 H51B 109.5
S51 C51 H51C 109.5
H51A C51 H51C 109.5
H51B C51 H51C 109.5
S51 C52 H52A 109.5
S51 C52 H52B 109.5
H52A C52 H52B 109.5
S51 C52 H52C 109.5
H52A C52 H52C 109.5
H52B C52 H52C 109.5
O5 S52 C54 110.7(14)
O5 S52 C53 106.3(15)
C54 S52 C53 94.6(11)
S52 C53 H53A 109.5
S52 C53 H53B 109.5
H53A C53 H53B 109.5
S52 C53 H53C 109.5
H53A C53 H53C 109.5
H53B C53 H53C 109.5
S52 C54 H54A 109.5
S52 C54 H54B 109.5
H54A C54 H54B 109.5
S52 C54 H54C 109.5
H54A C54 H54C 109.5
H54B C54 H54C 109.5
O7 S71 C72 107.8(5)
O7 S71 C71 103.6(4)
C72 S71 C71 98.2(5)
S71 C71 H71A 109.5
S71 C71 H71B 109.5
H71A C71 H71B 109.5
S71 C71 H71C 109.5
H71A C71 H71C 109.5
H71B C71 H71C 109.5
S71 C72 H72A 109.5
S71 C72 H72B 109.5
H72A C72 H72B 109.5
S71 C72 H72C 109.5
H72A C72 H72C 109.5
H72B C72 H72C 109.5
O7 S72 C74 114.9(14)
O7 S72 C73 108.2(14)
C74 S72 C73 97.8(9)
S72 C73 H73A 109.5
S72 C73 H73B 109.5
H73A C73 H73B 109.5
S72 C73 H73C 109.5
H73A C73 H73C 109.5
H73B C73 H73C 109.5
S72 C74 H74A 109.5
S72 C74 H74B 109.5
H74A C74 H74B 109.5
S72 C74 H74C 109.5
H74A C74 H74C 109.5
H74B C74 H74C 109.5

loop_
_geom_bond_atom_site_label_1
_geom_bond_atom_site_label_2
_geom_bond_distance
Br1 C15 1.900(6)
Br2 C25 1.908(6)
Br3 C35 1.911(5)
Br4 C45 1.898(5)
V1 O1 1.599(4)
V1 O11 1.918(4)
V1 O21 1.919(4)
V1 N11 2.062(4)
V1 N21 2.072(5)
V2 O2 1.594(4)
V2 O31 1.917(4)
V2 O41 1.920(4)
V2 N41 2.063(4)
V2 N31 2.075(4)
S6 O6 1.506(5)
S6 C62 1.688(15)
S6 C61 1.689(11)
O5 S52 1.40(2)
O5 S51 1.495(5)
O7 S72 1.38(2)
O7 S71 1.508(6)
O11 C12 1.332(7)
O21 C22 1.331(7)
O31 C32 1.321(6)
O41 C42 1.325(6)
N11 C17 1.332(7)
N11 C18 1.380(7)
N12 C17 1.354(7)
N12 C19 1.371(8)
N12 H12 0.82(6)
N21 C27 1.347(7)
N21 C28 1.391(7)
N22 C27 1.349(8)
N22 C29 1.382(8)
N22 H22 0.92(7)
N31 C37 1.333(7)
N31 C38 1.380(7)
N32 C37 1.354(7)
N32 C39 1.369(8)
N32 H32 0.85(6)
N41 C47 1.344(7)
N41 C48 1.391(7)
N42 C47 1.342(7)
N42 C49 1.388(8)
N42 H42 0.89(7)
C11 C16 1.411(8)
C11 C12 1.413(8)
C11 C17 1.456(8)
C12 C13 1.395(8)
C13 C14 1.375(9)
C13 H13 0.9500
C14 C15 1.380(9)
C14 H14 0.9500
C15 C16 1.376(8)
C16 H16 0.9500
C18 C19 1.330(8)
C18 H18 0.9500
C19 H19 0.9500
C21 C26 1.391(8)
C21 C22 1.408(8)
C21 C27 1.462(8)
C22 C23 1.405(8)
C23 C24 1.373(9)
C23 H23 0.9500
C24 C25 1.376(10)
C24 H24 0.9500
C25 C26 1.387(9)
C26 H26 0.9500
C28 C29 1.345(9)
C28 H28 0.9500
C29 H29 0.9500
C31 C36 1.399(8)
C31 C32 1.412(8)
C31 C37 1.441(8)
C32 C33 1.411(8)
C33 C34 1.374(8)
C33 H33 0.9500
C34 C35 1.372(9)
C34 H34 0.9500
C35 C36 1.374(9)
C36 H36 0.9500
C38 C39 1.352(8)
C38 H38 0.9500
C39 H39 0.9500
C41 C46 1.394(7)
C41 C42 1.421(8)
C41 C47 1.450(8)
C42 C43 1.396(8)
C43 C44 1.384(8)
C43 H43 0.9500
C44 C45 1.383(8)
C44 H44 0.9500
C45 C46 1.384(8)
C46 H46 0.9500
C48 C49 1.351(8)
C48 H48 0.9500
C49 H49 0.9500
C61 H61A 0.9800
C61 H61B 0.9800
C61 H61C 0.9800
C62 H62A 0.9800
C62 H62B 0.9800
C62 H62C 0.9800
S81 O81 1.507(6)
S81 C81 1.749(8)
S81 C82 1.774(7)
C81 H81A 0.9800
C81 H81B 0.9800
C81 H81C 0.9800
C82 H82A 0.9800
C82 H82B 0.9800
C82 H82C 0.9800
S82 O82 1.48(2)
S82 C84 1.773(13)
S82 C83 1.835(13)
C83 H83A 0.9800
C83 H83B 0.9800
C83 H83C 0.9800
C84 H84A 0.9800
C84 H84B 0.9800
C84 H84C 0.9800
S51 C52 1.753(9)
S51 C51 1.775(9)
C51 H51A 0.9800
C51 H51B 0.9800
C51 H51C 0.9800
C52 H52A 0.9800
C52 H52B 0.9800
C52 H52C 0.9800
S52 C54 1.77(2)
S52 C53 1.84(2)
C53 H53A 0.9800
C53 H53B 0.9800
C53 H53C 0.9800
C54 H54A 0.9800
C54 H54B 0.9800
C54 H54C 0.9800
S71 C72 1.727(10)
S71 C71 1.768(9)
C71 H71A 0.9800
C71 H71B 0.9800
C71 H71C 0.9800
C72 H72A 0.9800
C72 H72B 0.9800
C72 H72C 0.9800
S72 C74 1.72(2)
S72 C73 1.79(2)
C73 H73A 0.9800
C73 H73B 0.9800
C73 H73C 0.9800
C74 H74A 0.9800
C74 H74B 0.9800
C74 H74C 0.9800

loop_
_geom_hbond_atom_site_label_D
_geom_hbond_atom_site_label_H
_geom_hbond_atom_site_label_A
_geom_hbond_distance_DH
_geom_hbond_distance_HA
_geom_hbond_distance_DA
_geom_hbond_angle_DHA
_geom_hbond_site_symmetry_A
_geom_hbond_publ_flag
N12 H12 O5 0.82(6) 2.02(6) 2.782(7) 154(5) . yes
N22 H22 O6 0.92(7) 1.92(7) 2.836(7) 176(6) . yes
N32 H32 O7 0.85(6) 1.89(6) 2.735(7) 175(6) . yes
N42 H42 O81 0.89(7) 1.85(7) 2.743(7) 178(7) . yes
N42 H42 O82 0.89(7) 2.01(8) 2.86(3) 157(6) . yes
C16 H16 S52 0.95 2.60 3.49(2) 158 . yes
C16 H16 O5 0.95 2.59 3.498(8) 161 . yes
C18 H18 O21 0.95 2.56 2.927(7) 103 . yes
C19 H19 O82 0.95 2.58 3.43(3) 149 3_645 yes
C26 H26 O6 0.95 2.59 3.478(8) 157 . yes
C36 H36 O7 0.95 2.58 3.438(9) 151 . yes
C46 H46 O82 0.95 2.48 3.40(3) 161 . yes
C52 H52C O2 0.98 2.39 3.301(11) 154 2_565 yes
C61 H61A O2 0.98 2.48 3.367(10) 150 1_655 yes
C72 H72A O1 0.98 2.38 3.288(9) 153 1_455 yes

loop_
_geom_torsion_atom_site_label_1
_geom_torsion_atom_site_label_2
_geom_torsion_atom_site_label_3
_geom_torsion_atom_site_label_4
_geom_torsion
V1 O11 C12 C13 161.7(4)
V1 O11 C12 C11 -19.7(8)
C16 C11 C12 O11 -176.4(5)
C17 C11 C12 O11 -0.4(8)
C16 C11 C12 C13 2.2(8)
C17 C11 C12 C13 178.1(5)
O11 C12 C13 C14 175.7(5)
C11 C12 C13 C14 -3.0(9)
C12 C13 C14 C15 1.5(9)
C13 C14 C15 C16 0.8(9)
C13 C14 C15 Br1 -177.3(5)
C14 C15 C16 C11 -1.6(9)
Br1 C15 C16 C11 176.6(4)
C12 C11 C16 C15 0.0(8)
C17 C11 C16 C15 -175.9(5)
C18 N11 C17 N12 0.6(6)
V1 N11 C17 N12 -171.3(4)
C18 N11 C17 C11 -176.4(5)
V1 N11 C17 C11 11.7(8)
C19 N12 C17 N11 0.1(6)
C19 N12 C17 C11 177.2(5)
C16 C11 C17 N11 179.0(5)
C12 C11 C17 N11 3.1(8)
C16 C11 C17 N12 2.4(8)
C12 C11 C17 N12 -173.5(5)
C17 N11 C18 C19 -1.1(7)
V1 N11 C18 C19 170.7(4)
N11 C18 C19 N12 1.1(7)
C17 N12 C19 C18 -0.8(7)
V1 O21 C22 C23 145.9(4)
V1 O21 C22 C21 -33.8(8)
C26 C21 C22 O21 179.4(6)
C27 C21 C22 O21 -0.5(8)
C26 C21 C22 C23 -0.2(8)
C27 C21 C22 C23 179.8(5)
O21 C22 C23 C24 -178.9(6)
C21 C22 C23 C24 0.8(9)
C22 C23 C24 C25 -0.5(10)
C23 C24 C25 C26 -0.4(11)
C23 C24 C25 Br2 178.8(5)
C24 C25 C26 C21 0.9(11)
Br2 C25 C26 C21 -178.3(5)
C22 C21 C26 C25 -0.6(9)
C27 C21 C26 C25 179.4(6)
C28 N21 C27 N22 -0.2(6)
V1 N21 C27 N22 -174.1(4)
C28 N21 C27 C21 178.5(5)
V1 N21 C27 C21 4.7(8)
C29 N22 C27 N21 0.2(7)
C29 N22 C27 C21 -178.6(5)
C26 C21 C27 N21 -166.1(6)
C22 C21 C27 N21 13.9(9)
C26 C21 C27 N22 12.5(9)
C22 C21 C27 N22 -167.6(6)
C27 N21 C28 C29 0.2(6)
V1 N21 C28 C29 173.7(4)
N21 C28 C29 N22 -0.1(7)
C27 N22 C29 C28 0.0(7)
V2 O31 C32 C33 -146.0(4)
V2 O31 C32 C31 33.3(8)
C36 C31 C32 O31 -176.6(5)
C37 C31 C32 O31 3.8(8)
C36 C31 C32 C33 2.7(8)
C37 C31 C32 C33 -176.9(5)
O31 C32 C33 C34 177.0(5)
C31 C32 C33 C34 -2.3(8)
C32 C33 C34 C35 -0.9(9)
C33 C34 C35 C36 3.9(10)
C33 C34 C35 Br3 -175.9(5)
C34 C35 C36 C31 -3.4(9)
Br3 C35 C36 C31 176.4(4)
C32 C31 C36 C35 0.0(9)
C37 C31 C36 C35 179.6(5)
C38 N31 C37 N32 -0.5(6)
V2 N31 C37 N32 173.5(4)
C38 N31 C37 C31 -180.0(5)
V2 N31 C37 C31 -6.0(8)
C39 N32 C37 N31 0.5(7)
C39 N32 C37 C31 -180.0(6)
C36 C31 C37 N31 164.0(6)
C32 C31 C37 N31 -16.4(9)
C36 C31 C37 N32 -15.4(9)
C32 C31 C37 N32 164.2(6)
C37 N31 C38 C39 0.3(7)
V2 N31 C38 C39 -173.3(4)
N31 C38 C39 N32 0.1(7)
C37 N32 C39 C38 -0.4(8)
V2 O41 C42 C43 -161.7(4)
V2 O41 C42 C41 18.9(8)
C46 C41 C42 O41 -177.1(5)
C47 C41 C42 O41 2.8(8)
C46 C41 C42 C43 3.5(8)
C47 C41 C42 C43 -176.6(5)
O41 C42 C43 C44 178.2(5)
C41 C42 C43 C44 -2.4(8)
C42 C43 C44 C45 -0.4(8)
C43 C44 C45 C46 2.0(8)
C43 C44 C45 Br4 -176.0(4)
C44 C45 C46 C41 -0.9(8)
Br4 C45 C46 C41 177.2(4)
C42 C41 C46 C45 -1.9(8)
C47 C41 C46 C45 178.1(5)
C49 N42 C47 N41 0.0(7)
C49 N42 C47 C41 -179.6(5)
C48 N41 C47 N42 -0.3(6)
V2 N41 C47 N42 164.7(4)
C48 N41 C47 C41 179.3(5)
V2 N41 C47 C41 -15.7(8)
C46 C41 C47 N42 -3.4(8)
C42 C41 C47 N42 176.6(5)
C46 C41 C47 N41 177.0(5)
C42 C41 C47 N41 -2.9(8)
C47 N41 C48 C49 0.5(7)
V2 N41 C48 C49 -164.4(4)
N41 C48 C49 N42 -0.5(7)
C47 N42 C49 C48 0.3(7)
